data_4325869
loop_
_publ_author_name
'Ivan D. Grishin'
'Dmitrii I. D'yachihin'
'Alexander V. Piskunov'
'Fedor M. Dolgushin'
'Alexander F. Smol'yakov'
'Mikhail M. Il'in'
'Vadim A. Davankov'
'Igor T. Chizhevsky'
'Dmitry F. Grishin'

_publ_section_title
;
 Carborane Complexes of Ruthenium(III): Studies on Thermal Reaction
 Chemistry and the Catalyst Design for Atom Transfer Radical
 Polymerization of Methyl Methacrylate
;
_journal_name_full 'Inorganic Chemistry'
_journal_page_first 7574
_journal_page_last 7585
_journal_paper_doi 10.1021/ic200487w
_journal_volume 50
_journal_year 2011
_chemical_formula_moiety 'C30 H39 B9 Cl P2 Ru, 0.3(C7 H16), 0.2(C6 H14)'
_chemical_formula_sum 'C33.3 H46.6 B9 Cl P2 Ru'
_chemical_formula_weight 742.66
_chemical_name_systematic
; 
 ? 
;
_space_group_IT_number 15
_symmetry_cell_setting monoclinic
_symmetry_space_group_name_Hall '-C 2yc'
_symmetry_space_group_name_H-M 'C 1 2/c 1'
_atom_sites_solution_hydrogens mixed
_atom_sites_solution_primary direct
_atom_sites_solution_secondary difmap
_audit_creation_method SHELXL-97
_cell_angle_alpha 90.00
_cell_angle_beta 90.7650(10)
_cell_angle_gamma 90.00
_cell_formula_units_Z 8
_cell_length_a 12.4511(5)
_cell_length_b 18.6812(7)
_cell_length_c 30.6394(12)
_cell_measurement_reflns_used 999
_cell_measurement_temperature 100(2)
_cell_measurement_theta_max 29
_cell_measurement_theta_min 3
_cell_volume 7126.1(5)
_computing_cell_refinement 'Bruker SAINT'
_computing_data_collection 'Bruker APEX II'
_computing_data_reduction 'Bruker SAINT'
_computing_molecular_graphics 'Bruker SHELXTL'
_computing_publication_material 'Bruker SHELXTL'
_computing_structure_refinement 'SHELXL-97 (Sheldrick, 1997)'
_computing_structure_solution 'SHELXS-97 (Sheldrick, 1997)'
_diffrn_ambient_temperature 100(2)
_diffrn_measured_fraction_theta_full 0.998
_diffrn_measured_fraction_theta_max 0.998
_diffrn_measurement_device_type 'Bruker APEX II CCD area detector'
_diffrn_measurement_method '\w scans'
_diffrn_radiation_monochromator graphite
_diffrn_radiation_source 'fine-focus sealed tube'
_diffrn_radiation_type MoK\a
_diffrn_radiation_wavelength 0.71073
_diffrn_reflns_av_R_equivalents 0.0378
_diffrn_reflns_av_sigmaI/netI 0.0306
_diffrn_reflns_limit_h_max 16
_diffrn_reflns_limit_h_min -16
_diffrn_reflns_limit_k_max 25
_diffrn_reflns_limit_k_min -25
_diffrn_reflns_limit_l_max 41
_diffrn_reflns_limit_l_min -41
_diffrn_reflns_number 42314
_diffrn_reflns_theta_full 29.00
_diffrn_reflns_theta_max 29.00
_diffrn_reflns_theta_min 1.97
_exptl_absorpt_coefficient_mu 0.630
_exptl_absorpt_correction_T_max 0.951
_exptl_absorpt_correction_T_min 0.835
_exptl_absorpt_correction_type multi-scan
_exptl_absorpt_process_details SADABS
_exptl_crystal_colour red
_exptl_crystal_density_diffrn 1.384
_exptl_crystal_description prism
_exptl_crystal_F_000 3059
_exptl_crystal_size_max 0.26
_exptl_crystal_size_mid 0.12
_exptl_crystal_size_min 0.08
_refine_diff_density_max 1.039
_refine_diff_density_min -0.774
_refine_diff_density_rms 0.073
_refine_ls_extinction_method none
_refine_ls_goodness_of_fit_ref 1.022
_refine_ls_hydrogen_treatment mixed
_refine_ls_matrix_type full
_refine_ls_number_parameters 474
_refine_ls_number_reflns 9476
_refine_ls_number_restraints 0
_refine_ls_restrained_S_all 1.022
_refine_ls_R_factor_all 0.0441
_refine_ls_R_factor_gt 0.0325
_refine_ls_shift/su_max 0.002
_refine_ls_shift/su_mean 0.000
_refine_ls_structure_factor_coef Fsqd
_refine_ls_weighting_details 'calc w=1/[\s^2^(Fo^2^)+(0.0313P)^2^+12.8394P] where P=(Fo^2^+2Fc^2^)/3'
_refine_ls_weighting_scheme calc
_refine_ls_wR_factor_gt 0.0700
_refine_ls_wR_factor_ref 0.0740
_reflns_number_gt 7917
_reflns_number_total 9476
_reflns_threshold_expression >2sigma(I)
_cod_data_source_file ic200487w_si_002_2.cif
_cod_data_source_block ot
_cod_original_sg_symbol_H-M 'C 2/c'
_cod_original_formula_sum 'C33.30 H46.60 B9 Cl P2 Ru'
_cod_database_code 4325869

loop_
_symmetry_equiv_pos_as_xyz
'x, y, z'
'-x, y, -z+1/2'
'x+1/2, y+1/2, z'
'-x+1/2, y+1/2, -z+1/2'
'-x, -y, -z'
'x, -y, z-1/2'
'-x+1/2, -y+1/2, -z'
'x+1/2, -y+1/2, z-1/2'

loop_
_atom_site_label
_atom_site_type_symbol
_atom_site_fract_x
_atom_site_fract_y
_atom_site_fract_z
_atom_site_U_iso_or_equiv
_atom_site_adp_type
_atom_site_occupancy
_atom_site_symmetry_multiplicity
_atom_site_calc_flag
_atom_site_refinement_flags
_atom_site_disorder_assembly
_atom_site_disorder_group
Ru3 Ru 0.487753(11) 0.753630(8) 0.143346(4) 0.01114(4) Uani 1 1 d . . .
Cl1 Cl 0.60768(4) 0.70616(3) 0.196684(15) 0.01788(9) Uani 1 1 d . . .
P1 P 0.61917(4) 0.76397(3) 0.089225(16) 0.01473(10) Uani 1 1 d . . .
P2 P 0.44826(4) 0.63353(3) 0.122986(15) 0.01284(9) Uani 1 1 d . . .
C1 C 0.35768(15) 0.78218(10) 0.19053(6) 0.0147(4) Uani 1 1 d . . .
H1C H 0.3624(19) 0.7470(12) 0.2109(8) 0.015(6) Uiso 1 1 d . . .
C2 C 0.45369(16) 0.84045(10) 0.19051(6) 0.0151(4) Uani 1 1 d . . .
H2C H 0.506(2) 0.8350(13) 0.2113(8) 0.021(6) Uiso 1 1 d . . .
C13 C 0.66577(17) 0.68122(11) 0.06335(6) 0.0193(4) Uani 1 1 d . . .
H13A H 0.6042 0.6587 0.0478 0.023 Uiso 1 1 calc R . .
H13B H 0.7199 0.6938 0.0412 0.023 Uiso 1 1 calc R . .
C14 C 0.71528(17) 0.62597(12) 0.09486(7) 0.0227(4) Uani 1 1 d . . .
H14A H 0.7865 0.6115 0.0839 0.027 Uiso 1 1 calc R . .
H14B H 0.7263 0.6486 0.1238 0.027 Uiso 1 1 calc R . .
C15 C 0.64597(17) 0.55953(11) 0.10016(7) 0.0215(4) Uani 1 1 d . . .
H15A H 0.6928 0.5195 0.1097 0.026 Uiso 1 1 calc R . .
H15B H 0.6152 0.5467 0.0712 0.026 Uiso 1 1 calc R . .
C16 C 0.55432(17) 0.56619(10) 0.13232(6) 0.0179(4) Uani 1 1 d . . .
H16A H 0.5866 0.5757 0.1614 0.022 Uiso 1 1 calc R . .
H16B H 0.5189 0.5188 0.1340 0.022 Uiso 1 1 calc R . .
C17 C 0.74507(16) 0.80553(11) 0.10817(7) 0.0188(4) Uani 1 1 d . . .
C18 C 0.75795(17) 0.83426(11) 0.14998(7) 0.0222(4) Uani 1 1 d . . .
H18A H 0.7003 0.8321 0.1699 0.027 Uiso 1 1 calc R . .
C19 C 0.85454(17) 0.86604(12) 0.16267(8) 0.0263(5) Uani 1 1 d . . .
H19A H 0.8624 0.8858 0.1911 0.032 Uiso 1 1 calc R . .
C20 C 0.93917(18) 0.86878(12) 0.13382(8) 0.0281(5) Uani 1 1 d . . .
H20A H 1.0056 0.8896 0.1427 0.034 Uiso 1 1 calc R . .
C21 C 0.92704(18) 0.84127(13) 0.09218(8) 0.0288(5) Uani 1 1 d . . .
H21A H 0.9849 0.8437 0.0723 0.035 Uiso 1 1 calc R . .
C22 C 0.83093(17) 0.81013(12) 0.07933(7) 0.0241(4) Uani 1 1 d . . .
H22A H 0.8231 0.7917 0.0506 0.029 Uiso 1 1 calc R . .
C23 C 0.58645(16) 0.81791(11) 0.04086(6) 0.0174(4) Uani 1 1 d . . .
C24 C 0.61551(17) 0.89003(11) 0.03846(7) 0.0223(4) Uani 1 1 d . . .
H24A H 0.6546 0.9116 0.0618 0.027 Uiso 1 1 calc R . .
C25 C 0.58727(19) 0.93011(12) 0.00191(8) 0.0275(5) Uani 1 1 d . . .
H25A H 0.6077 0.9790 0.0004 0.033 Uiso 1 1 calc R . .
C26 C 0.52994(19) 0.89983(13) -0.03222(7) 0.0289(5) Uani 1 1 d . . .
H26A H 0.5099 0.9280 -0.0568 0.035 Uiso 1 1 calc R . .
C27 C 0.50169(19) 0.82820(13) -0.03044(7) 0.0268(5) Uani 1 1 d . . .
H27A H 0.4630 0.8070 -0.0540 0.032 Uiso 1 1 calc R . .
C28 C 0.52997(17) 0.78743(12) 0.00580(7) 0.0217(4) Uani 1 1 d . . .
H28A H 0.5107 0.7383 0.0068 0.026 Uiso 1 1 calc R . .
C29 C 0.39360(16) 0.61163(10) 0.06921(6) 0.0151(4) Uani 1 1 d . . .
C30 C 0.34721(17) 0.66410(10) 0.04288(6) 0.0181(4) Uani 1 1 d . . .
H30A H 0.3476 0.7126 0.0523 0.022 Uiso 1 1 calc R . .
C31 C 0.30039(19) 0.64618(12) 0.00299(7) 0.0242(4) Uani 1 1 d . . .
H31A H 0.2691 0.6824 -0.0149 0.029 Uiso 1 1 calc R . .
C32 C 0.29925(19) 0.57541(12) -0.01087(7) 0.0247(5) Uani 1 1 d . . .
H32A H 0.2673 0.5632 -0.0382 0.030 Uiso 1 1 calc R . .
C33 C 0.34456(19) 0.52283(11) 0.01512(7) 0.0245(5) Uani 1 1 d . . .
H33A H 0.3435 0.4744 0.0057 0.029 Uiso 1 1 calc R . .
C34 C 0.39170(18) 0.54043(11) 0.05498(6) 0.0210(4) Uani 1 1 d . . .
H34A H 0.4228 0.5040 0.0727 0.025 Uiso 1 1 calc R . .
C35 C 0.34788(17) 0.59564(10) 0.15963(6) 0.0171(4) Uani 1 1 d . . .
C36 C 0.25042(18) 0.56863(11) 0.14448(7) 0.0223(4) Uani 1 1 d . . .
H36A H 0.2322 0.5721 0.1143 0.027 Uiso 1 1 calc R . .
C37 C 0.17951(19) 0.53669(12) 0.17305(8) 0.0287(5) Uani 1 1 d . . .
H37A H 0.1131 0.5183 0.1623 0.034 Uiso 1 1 calc R . .
C38 C 0.2047(2) 0.53150(12) 0.21691(8) 0.0320(5) Uani 1 1 d . . .
H38A H 0.1560 0.5093 0.2363 0.038 Uiso 1 1 calc R . .
C39 C 0.3007(2) 0.55863(13) 0.23253(7) 0.0319(5) Uani 1 1 d . . .
H39A H 0.3179 0.5553 0.2628 0.038 Uiso 1 1 calc R . .
C40 C 0.37262(19) 0.59095(12) 0.20416(7) 0.0246(5) Uani 1 1 d . . .
H40A H 0.4385 0.6098 0.2151 0.030 Uiso 1 1 calc R . .
B4 B 0.30868(17) 0.76877(12) 0.13849(7) 0.0155(4) Uani 1 1 d . . .
H4B H 0.2651(19) 0.7223(13) 0.1301(8) 0.020(6) Uiso 1 1 d . . .
B5 B 0.23827(18) 0.82042(13) 0.17901(7) 0.0183(4) Uani 1 1 d . . .
H5B H 0.1659(19) 0.7983(13) 0.1934(8) 0.023(6) Uiso 1 1 d . . .
B6 B 0.33337(19) 0.86440(13) 0.21291(7) 0.0180(4) Uani 1 1 d . . .
H6B H 0.3283(18) 0.8698(12) 0.2479(7) 0.018(6) Uiso 1 1 d . . .
B7 B 0.47878(18) 0.87319(11) 0.13939(7) 0.0143(4) Uani 1 1 d . . .
H7B H 0.5537(18) 0.8963(12) 0.1314(7) 0.018(6) Uiso 1 1 d . . .
B8 B 0.38047(17) 0.82920(11) 0.10421(7) 0.0135(4) Uani 1 1 d . . .
H8B H 0.3828(17) 0.8262(11) 0.0699(7) 0.011(5) Uiso 1 1 d . . .
B9 B 0.25164(18) 0.85410(12) 0.12521(7) 0.0165(4) Uani 1 1 d . . .
H9B H 0.181(2) 0.8582(13) 0.1025(8) 0.026(7) Uiso 1 1 d . . .
B10 B 0.26730(19) 0.91251(12) 0.17061(7) 0.0178(4) Uani 1 1 d . . .
H10B H 0.2119(18) 0.9536(12) 0.1788(7) 0.017(6) Uiso 1 1 d . . .
B11 B 0.40727(19) 0.92392(12) 0.18002(7) 0.0175(4) Uani 1 1 d . . .
H11B H 0.4481(18) 0.9669(12) 0.1954(7) 0.018(6) Uiso 1 1 d . . .
B12 B 0.35718(18) 0.91812(12) 0.12582(7) 0.0158(4) Uani 1 1 d . . .
H12B H 0.3611(19) 0.9633(13) 0.1040(8) 0.023(6) Uiso 1 1 d . . .
C1R C 0.4728(3) 1.1679(2) 0.15564(18) 0.0901(16) Uani 1 1 d . B .
H1RA H 0.4685 1.1264 0.1362 0.135 Uiso 1 1 calc R . .
H1RB H 0.5481 1.1817 0.1599 0.135 Uiso 1 1 calc R . .
H1RC H 0.4328 1.2079 0.1426 0.135 Uiso 1 1 calc R . .
C2R C 0.4236(3) 1.1486(2) 0.20023(14) 0.0763(12) Uani 1 1 d . . .
H2RA H 0.4654 1.1094 0.2115 0.092 Uiso 0.60 1 d PR A 1
H2RB H 0.3531 1.1301 0.1941 0.092 Uiso 0.60 1 d PR A 1
H2RG H 0.4205 1.0976 0.2040 0.092 Uiso 0.40 1 d PR A 2
H2RH H 0.3532 1.1686 0.2036 0.092 Uiso 0.40 1 d PR A 2
C3R C 0.4111(6) 1.2006(3) 0.23727(18) 0.0521(14) Uani 0.60 1 d P B 1
H3RA H 0.3875 1.1748 0.2625 0.063 Uiso 0.60 1 d PR B 1
H3RB H 0.3547 1.2333 0.2293 0.063 Uiso 0.60 1 d PR B 1
C4R C 0.5000 1.2389(9) 0.2500 0.116(5) Uani 0.60 2 d SP . 1
H4RA H 0.4802 1.2693 0.2739 0.140 Uiso 0.60 1 d PR . 1
C3R' C 0.4977(12) 1.1802(8) 0.2293(3) 0.114(6) Uani 0.40 1 d P . 2
H3RE H 0.4990 1.2298 0.2212 0.136 Uiso 0.40 1 d PR . 2
H3RF H 0.5659 1.1611 0.2209 0.136 Uiso 0.40 1 d PR . 2

loop_
_atom_site_aniso_label
_atom_site_aniso_U_11
_atom_site_aniso_U_22
_atom_site_aniso_U_33
_atom_site_aniso_U_23
_atom_site_aniso_U_13
_atom_site_aniso_U_12
Ru3 0.01134(7) 0.01202(7) 0.01004(7) -0.00046(5) -0.00045(5) 0.00081(5)
Cl1 0.0179(2) 0.0206(2) 0.0149(2) -0.00070(17) -0.00454(17) 0.00414(17)
P1 0.0141(2) 0.0154(2) 0.0148(2) -0.00101(17) 0.00260(17) 0.00068(17)
P2 0.0160(2) 0.0125(2) 0.0100(2) 0.00022(16) -0.00098(17) 0.00032(17)
C1 0.0141(9) 0.0170(9) 0.0131(8) 0.0034(7) 0.0013(7) 0.0016(7)
C2 0.0147(9) 0.0182(9) 0.0123(8) -0.0027(7) -0.0013(7) 0.0021(7)
C13 0.0209(10) 0.0187(9) 0.0183(9) -0.0016(7) 0.0050(8) 0.0028(8)
C14 0.0179(10) 0.0252(11) 0.0249(10) 0.0005(8) 0.0013(8) 0.0066(8)
C15 0.0259(11) 0.0175(9) 0.0211(10) 0.0007(8) 0.0014(8) 0.0085(8)
C16 0.0242(10) 0.0148(9) 0.0148(9) 0.0025(7) -0.0020(7) 0.0044(8)
C17 0.0144(9) 0.0172(9) 0.0248(10) -0.0003(8) 0.0026(8) 0.0005(7)
C18 0.0155(10) 0.0246(10) 0.0267(11) -0.0035(8) 0.0023(8) -0.0010(8)
C19 0.0193(11) 0.0242(11) 0.0354(12) -0.0068(9) -0.0030(9) -0.0003(8)
C20 0.0175(10) 0.0185(10) 0.0482(14) -0.0009(10) 0.0004(10) -0.0017(8)
C21 0.0167(10) 0.0275(11) 0.0424(14) 0.0008(10) 0.0082(9) -0.0008(9)
C22 0.0187(10) 0.0267(11) 0.0272(11) -0.0008(9) 0.0068(8) -0.0006(8)
C23 0.0152(9) 0.0199(9) 0.0171(9) 0.0014(7) 0.0060(7) 0.0023(7)
C24 0.0210(10) 0.0206(10) 0.0254(10) -0.0002(8) 0.0060(8) 0.0035(8)
C25 0.0274(12) 0.0208(10) 0.0345(12) 0.0080(9) 0.0086(10) 0.0059(9)
C26 0.0292(12) 0.0336(12) 0.0243(11) 0.0102(9) 0.0081(9) 0.0115(10)
C27 0.0279(12) 0.0361(12) 0.0164(9) 0.0008(9) 0.0023(8) 0.0067(10)
C28 0.0240(11) 0.0221(10) 0.0189(10) 0.0001(8) 0.0039(8) 0.0017(8)
C29 0.0185(9) 0.0157(9) 0.0112(8) -0.0004(7) -0.0009(7) -0.0004(7)
C30 0.0245(10) 0.0141(9) 0.0158(9) -0.0004(7) -0.0031(8) 0.0012(7)
C31 0.0334(12) 0.0212(10) 0.0178(10) 0.0018(8) -0.0092(9) 0.0024(9)
C32 0.0334(12) 0.0248(11) 0.0156(9) -0.0039(8) -0.0076(9) -0.0021(9)
C33 0.0369(13) 0.0179(10) 0.0186(10) -0.0061(8) -0.0047(9) -0.0017(9)
C34 0.0314(12) 0.0156(9) 0.0159(9) 0.0007(7) -0.0022(8) 0.0025(8)
C35 0.0230(10) 0.0126(8) 0.0156(9) 0.0002(7) 0.0028(7) -0.0021(7)
C36 0.0250(11) 0.0217(10) 0.0202(10) -0.0024(8) 0.0022(8) -0.0044(8)
C37 0.0268(12) 0.0262(11) 0.0333(12) -0.0045(9) 0.0073(10) -0.0106(9)
C38 0.0431(15) 0.0229(11) 0.0306(12) 0.0019(9) 0.0166(11) -0.0093(10)
C39 0.0475(15) 0.0317(12) 0.0167(10) 0.0054(9) 0.0053(10) -0.0097(11)
C40 0.0309(12) 0.0257(11) 0.0172(10) 0.0023(8) 0.0007(8) -0.0069(9)
B4 0.0123(10) 0.0172(10) 0.0170(10) 0.0008(8) -0.0012(8) 0.0005(8)
B5 0.0145(10) 0.0218(11) 0.0185(10) 0.0031(9) 0.0023(8) 0.0025(8)
B6 0.0178(11) 0.0217(11) 0.0145(10) 0.0003(8) 0.0020(8) 0.0062(8)
B7 0.0153(10) 0.0147(9) 0.0129(9) -0.0021(8) 0.0001(8) -0.0002(8)
B8 0.0130(10) 0.0153(10) 0.0124(9) 0.0006(7) 0.0001(7) 0.0023(7)
B9 0.0146(10) 0.0192(10) 0.0157(10) 0.0000(8) 0.0002(8) 0.0027(8)
B10 0.0189(11) 0.0180(10) 0.0166(10) 0.0002(8) 0.0018(8) 0.0046(8)
B11 0.0187(11) 0.0178(10) 0.0159(10) -0.0035(8) 0.0015(8) 0.0024(8)
B12 0.0163(10) 0.0160(10) 0.0152(10) 0.0009(8) 0.0018(8) 0.0028(8)
C1R 0.052(2) 0.057(2) 0.161(5) 0.023(3) -0.025(3) 0.0023(18)
C2R 0.067(3) 0.079(3) 0.083(3) -0.017(2) -0.023(2) 0.003(2)
C3R 0.083(4) 0.028(2) 0.045(3) -0.005(2) 0.014(3) -0.007(3)
C4R 0.083(9) 0.158(15) 0.110(11) 0.000 0.056(8) 0.000
C3R' 0.124(11) 0.161(13) 0.055(6) 0.033(7) -0.051(7) -0.115(11)

loop_
_atom_type_symbol
_atom_type_description
_atom_type_scat_dispersion_real
_atom_type_scat_dispersion_imag
_atom_type_scat_source
C C 0.0033 0.0016 'International Tables Vol C Tables 4.2.6.8 and 6.1.1.4'
H H 0.0000 0.0000 'International Tables Vol C Tables 4.2.6.8 and 6.1.1.4'
B B 0.0013 0.0007 'International Tables Vol C Tables 4.2.6.8 and 6.1.1.4'
P P 0.1023 0.0942 'International Tables Vol C Tables 4.2.6.8 and 6.1.1.4'
Cl Cl 0.1484 0.1585 'International Tables Vol C Tables 4.2.6.8 and 6.1.1.4'
Ru Ru -1.2594 0.8363 'International Tables Vol C Tables 4.2.6.8 and 6.1.1.4'

loop_
_geom_angle_atom_site_label_1
_geom_angle_atom_site_label_2
_geom_angle_atom_site_label_3
_geom_angle
_geom_angle_site_symmetry_1
_geom_angle_site_symmetry_3
C2 Ru3 B7 45.24(7) . .
C2 Ru3 C1 42.44(7) . .
B7 Ru3 C1 76.26(7) . .
C2 Ru3 B4 75.71(8) . .
B7 Ru3 B4 79.77(8) . .
C1 Ru3 B4 44.88(7) . .
C2 Ru3 B8 76.90(7) . .
B7 Ru3 B8 47.46(8) . .
C1 Ru3 B8 76.64(7) . .
B4 Ru3 B8 46.59(8) . .
C2 Ru3 P1 122.69(5) . .
B7 Ru3 P1 85.10(6) . .
C1 Ru3 P1 161.24(5) . .
B4 Ru3 P1 129.85(6) . .
B8 Ru3 P1 89.23(5) . .
C2 Ru3 Cl1 87.05(5) . .
B7 Ru3 Cl1 116.15(6) . .
C1 Ru3 Cl1 95.62(5) . .
B4 Ru3 Cl1 134.98(6) . .
B8 Ru3 Cl1 162.87(6) . .
P1 Ru3 Cl1 94.528(18) . .
C2 Ru3 P2 145.13(5) . .
B7 Ru3 P2 156.44(6) . .
C1 Ru3 P2 104.13(5) . .
B4 Ru3 P2 84.26(6) . .
B8 Ru3 P2 109.23(6) . .
P1 Ru3 P2 92.057(17) . .
Cl1 Ru3 P2 87.368(17) . .
C23 P1 C13 100.48(9) . .
C23 P1 C17 101.69(9) . .
C13 P1 C17 102.66(9) . .
C23 P1 Ru3 117.75(6) . .
C13 P1 Ru3 117.52(7) . .
C17 P1 Ru3 114.24(7) . .
C29 P2 C35 102.58(9) . .
C29 P2 C16 104.21(9) . .
C35 P2 C16 97.72(9) . .
C29 P2 Ru3 121.52(6) . .
C35 P2 Ru3 110.11(6) . .
C16 P2 Ru3 117.25(7) . .
C2 C1 B5 111.42(15) . .
C2 C1 B6 61.99(13) . .
B5 C1 B6 62.76(13) . .
C2 C1 B4 110.56(15) . .
B5 C1 B4 64.24(13) . .
B6 C1 B4 116.13(15) . .
C2 C1 Ru3 67.71(9) . .
B5 C1 Ru3 127.42(13) . .
B6 C1 Ru3 127.10(13) . .
B4 C1 Ru3 67.59(10) . .
C2 C1 H1C 116.5(15) . .
B5 C1 H1C 120.1(15) . .
B6 C1 H1C 112.7(14) . .
B4 C1 H1C 123.5(14) . .
Ru3 C1 H1C 103.2(15) . .
C1 C2 B11 111.70(15) . .
C1 C2 B7 112.61(15) . .
B11 C2 B7 64.13(13) . .
C1 C2 B6 61.69(13) . .
B11 C2 B6 62.47(13) . .
B7 C2 B6 116.32(15) . .
C1 C2 Ru3 69.85(10) . .
B11 C2 Ru3 128.18(13) . .
B7 C2 Ru3 68.08(9) . .
B6 C2 Ru3 128.85(13) . .
C1 C2 H2C 116.7(15) . .
B11 C2 H2C 118.4(15) . .
B7 C2 H2C 122.6(15) . .
B6 C2 H2C 111.9(15) . .
Ru3 C2 H2C 103.3(15) . .
C14 C13 P1 114.89(14) . .
C14 C13 H13A 108.5 . .
P1 C13 H13A 108.5 . .
C14 C13 H13B 108.5 . .
P1 C13 H13B 108.5 . .
H13A C13 H13B 107.5 . .
C15 C14 C13 113.05(18) . .
C15 C14 H14A 109.0 . .
C13 C14 H14A 109.0 . .
C15 C14 H14B 109.0 . .
C13 C14 H14B 109.0 . .
H14A C14 H14B 107.8 . .
C14 C15 C16 115.69(17) . .
C14 C15 H15A 108.4 . .
C16 C15 H15A 108.4 . .
C14 C15 H15B 108.4 . .
C16 C15 H15B 108.4 . .
H15A C15 H15B 107.4 . .
C15 C16 P2 119.79(14) . .
C15 C16 H16A 107.4 . .
P2 C16 H16A 107.4 . .
C15 C16 H16B 107.4 . .
P2 C16 H16B 107.4 . .
H16A C16 H16B 106.9 . .
C18 C17 C22 118.46(19) . .
C18 C17 P1 122.66(15) . .
C22 C17 P1 118.87(16) . .
C19 C18 C17 120.6(2) . .
C19 C18 H18A 119.7 . .
C17 C18 H18A 119.7 . .
C20 C19 C18 120.0(2) . .
C20 C19 H19A 120.0 . .
C18 C19 H19A 120.0 . .
C21 C20 C19 120.0(2) . .
C21 C20 H20A 120.0 . .
C19 C20 H20A 120.0 . .
C20 C21 C22 120.2(2) . .
C20 C21 H21A 119.9 . .
C22 C21 H21A 119.9 . .
C21 C22 C17 120.8(2) . .
C21 C22 H22A 119.6 . .
C17 C22 H22A 119.6 . .
C28 C23 C24 118.72(19) . .
C28 C23 P1 120.11(16) . .
C24 C23 P1 121.16(16) . .
C25 C24 C23 120.0(2) . .
C25 C24 H24A 120.0 . .
C23 C24 H24A 120.0 . .
C26 C25 C24 120.9(2) . .
C26 C25 H25A 119.6 . .
C24 C25 H25A 119.6 . .
C25 C26 C27 119.7(2) . .
C25 C26 H26A 120.1 . .
C27 C26 H26A 120.1 . .
C26 C27 C28 120.0(2) . .
C26 C27 H27A 120.0 . .
C28 C27 H27A 120.0 . .
C27 C28 C23 120.7(2) . .
C27 C28 H28A 119.6 . .
C23 C28 H28A 119.6 . .
C30 C29 C34 118.95(17) . .
C30 C29 P2 120.93(15) . .
C34 C29 P2 119.99(15) . .
C31 C30 C29 120.48(18) . .
C31 C30 H30A 119.8 . .
C29 C30 H30A 119.8 . .
C30 C31 C32 120.09(19) . .
C30 C31 H31A 120.0 . .
C32 C31 H31A 120.0 . .
C33 C32 C31 119.91(19) . .
C33 C32 H32A 120.0 . .
C31 C32 H32A 120.0 . .
C32 C33 C34 120.27(19) . .
C32 C33 H33A 119.9 . .
C34 C33 H33A 119.9 . .
C33 C34 C29 120.30(19) . .
C33 C34 H34A 119.9 . .
C29 C34 H34A 119.9 . .
C36 C35 C40 118.94(19) . .
C36 C35 P2 122.38(15) . .
C40 C35 P2 118.61(16) . .
C37 C36 C35 120.4(2) . .
C37 C36 H36A 119.8 . .
C35 C36 H36A 119.8 . .
C38 C37 C36 120.5(2) . .
C38 C37 H37A 119.8 . .
C36 C37 H37A 119.8 . .
C39 C38 C37 119.8(2) . .
C39 C38 H38A 120.1 . .
C37 C38 H38A 120.1 . .
C38 C39 C40 120.3(2) . .
C38 C39 H39A 119.9 . .
C40 C39 H39A 119.9 . .
C39 C40 C35 120.0(2) . .
C39 C40 H40A 120.0 . .
C35 C40 H40A 120.0 . .
C1 B4 B8 106.19(15) . .
C1 B4 B9 102.48(15) . .
B8 B4 B9 60.29(12) . .
C1 B4 B5 56.94(12) . .
B8 B4 B5 108.48(15) . .
B9 B4 B5 59.09(12) . .
C1 B4 Ru3 67.53(10) . .
B8 B4 Ru3 67.41(10) . .
B9 B4 Ru3 121.11(13) . .
B5 B4 Ru3 120.71(13) . .
C1 B4 H4B 121.4(13) . .
B8 B4 H4B 129.5(13) . .
B9 B4 H4B 118.5(13) . .
B5 B4 H4B 110.8(13) . .
Ru3 B4 H4B 114.8(13) . .
C1 B5 B6 59.40(12) . .
C1 B5 B9 104.59(15) . .
B6 B5 B9 108.11(16) . .
C1 B5 B10 105.10(16) . .
B6 B5 B10 59.94(13) . .
B9 B5 B10 60.04(13) . .
C1 B5 B4 58.82(12) . .
B6 B5 B4 108.93(15) . .
B9 B5 B4 59.94(12) . .
B10 B5 B4 108.41(15) . .
C1 B5 H5B 119.1(13) . .
B6 B5 H5B 119.3(13) . .
B9 B5 H5B 126.8(13) . .
B10 B5 H5B 126.6(13) . .
B4 B5 H5B 119.1(13) . .
C1 B6 C2 56.31(11) . .
C1 B6 B5 57.84(12) . .
C2 B6 B5 103.03(15) . .
C1 B6 B11 103.89(15) . .
C2 B6 B11 58.12(12) . .
B5 B6 B11 107.89(16) . .
C1 B6 B10 104.20(15) . .
C2 B6 B10 103.84(15) . .
B5 B6 B10 60.31(13) . .
B11 B6 B10 60.24(13) . .
C1 B6 H6B 119.7(12) . .
C2 B6 H6B 119.0(12) . .
B5 B6 H6B 125.4(12) . .
B11 B6 H6B 123.0(12) . .
B10 B6 H6B 130.3(12) . .
C2 B7 B12 102.56(15) . .
C2 B7 B11 57.35(12) . .
B12 B7 B11 59.16(12) . .
C2 B7 B8 104.55(15) . .
B12 B7 B8 60.60(12) . .
B11 B7 B8 108.15(15) . .
C2 B7 Ru3 66.68(10) . .
B12 B7 Ru3 121.72(13) . .
B11 B7 Ru3 120.66(13) . .
B8 B7 Ru3 67.27(9) . .
C2 B7 H7B 121.9(12) . .
B12 B7 H7B 120.3(13) . .
B11 B7 H7B 112.9(13) . .
B8 B7 H7B 129.4(12) . .
Ru3 B7 H7B 112.0(13) . .
B4 B8 B9 59.86(12) . .
B4 B8 B12 106.26(15) . .
B9 B8 B12 58.96(12) . .
B4 B8 B7 105.96(14) . .
B9 B8 B7 105.54(14) . .
B12 B8 B7 58.58(12) . .
B4 B8 Ru3 66.00(10) . .
B9 B8 Ru3 119.50(13) . .
B12 B8 Ru3 118.16(12) . .
B7 B8 Ru3 65.27(9) . .
B4 B8 H8B 124.9(12) . .
B9 B8 H8B 114.0(12) . .
B12 B8 H8B 114.8(12) . .
B7 B8 H8B 126.1(12) . .
Ru3 B8 H8B 118.0(12) . .
B5 B9 B12 107.91(16) . .
B5 B9 B10 60.07(13) . .
B12 B9 B10 60.33(13) . .
B5 B9 B4 60.97(13) . .
B12 B9 B4 107.81(15) . .
B10 B9 B4 109.26(15) . .
B5 B9 B8 109.64(15) . .
B12 B9 B8 60.95(12) . .
B10 B9 B8 110.49(16) . .
B4 B9 B8 59.84(12) . .
B5 B9 H9B 121.5(13) . .
B12 B9 H9B 122.3(13) . .
B10 B9 H9B 121.6(13) . .
B4 B9 H9B 120.6(13) . .
B8 B9 H9B 119.4(13) . .
B6 B10 B11 59.78(13) . .
B6 B10 B9 107.84(15) . .
B11 B10 B9 107.34(15) . .
B6 B10 B5 59.74(13) . .
B11 B10 B5 107.08(16) . .
B9 B10 B5 59.89(13) . .
B6 B10 B12 107.61(16) . .
B11 B10 B12 59.59(13) . .
B9 B10 B12 59.83(12) . .
B5 B10 B12 107.38(15) . .
B6 B10 H10B 119.4(12) . .
B11 B10 H10B 120.9(12) . .
B9 B10 H10B 124.2(12) . .
B5 B10 H10B 122.1(12) . .
B12 B10 H10B 123.6(12) . .
C2 B11 B6 59.41(12) . .
C2 B11 B12 103.71(15) . .
B6 B11 B12 108.48(16) . .
C2 B11 B10 104.61(16) . .
B6 B11 B10 59.98(13) . .
B12 B11 B10 60.49(13) . .
C2 B11 B7 58.52(12) . .
B6 B11 B7 109.13(16) . .
B12 B11 B7 59.50(12) . .
B10 B11 B7 108.46(15) . .
C2 B11 H11B 117.0(13) . .
B6 B11 H11B 118.3(12) . .
B12 B11 H11B 128.8(12) . .
B10 B11 H11B 128.9(13) . .
B7 B11 H11B 117.8(13) . .
B11 B12 B7 61.34(12) . .
B11 B12 B9 107.60(15) . .
B7 B12 B9 108.21(15) . .
B11 B12 B10 59.92(13) . .
B7 B12 B10 109.48(15) . .
B9 B12 B10 59.84(13) . .
B11 B12 B8 110.05(15) . .
B7 B12 B8 60.82(12) . .
B9 B12 B8 60.09(12) . .
B10 B12 B8 109.39(15) . .
B11 B12 H12B 121.0(13) . .
B7 B12 H12B 118.0(13) . .
B9 B12 H12B 124.1(13) . .
B10 B12 H12B 123.8(13) . .
B8 B12 H12B 118.8(13) . .
C2R C1R H1RA 109.5 . .
C2R C1R H1RB 109.5 . .
H1RA C1R H1RB 109.5 . .
C2R C1R H1RC 109.5 . .
H1RA C1R H1RC 109.5 . .
H1RB C1R H1RC 109.5 . .
C3R' C2R C1R 101.4(6) . .
C3R C2R C1R 124.1(4) . .
C3R C2R H2RA 106.4 . .
C1R C2R H2RA 106.1 . .
C3R C2R H2RB 106.0 . .
C1R C2R H2RB 106.5 . .
H2RA C2R H2RB 106.6 . .
C3R' C2R H2RG 111.6 . .
C3R C2R H2RG 123.0 . .
C1R C2R H2RG 110.9 . .
C3R' C2R H2RH 111.2 . .
C1R C2R H2RH 112.2 . .
H2RA C2R H2RH 138.5 . .
H2RG C2R H2RH 109.5 . .
C4R C3R C2R 117.5(6) . .
C4R C3R H3RA 106.8 . .
C2R C3R H3RA 108.5 . .
H2RH C3R H3RA 102.6 . .
C4R C3R H3RB 109.1 . .
C2R C3R H3RB 107.5 . .
H3RA C3R H3RB 107.0 . .
H2RH C3R H3RE 109.1 . .
H3RA C3R H3RE 140.4 . .
H3RB C3R H3RE 104.5 . .
C3R C4R C3R 117.0(13) . 2_655
C3R C4R H4RA 108.1 . .
C3R C4R H4RA 107.9 2_655 .
C3R C4R H3RE 100.4 2_655 .
H4RA C4R H3RE 149.2 . .
C3R' C3R' C2R 130.9(15) 2_655 .
C3R' C3R' H2RA 112.1 2_655 .
C3R' C3R' H3RE 105.0 2_655 .
C2R C3R' H3RE 104.8 . .
H2RA C3R' H3RE 140.4 . .
C3R' C3R' H3RF 103.9 2_655 .
C2R C3R' H3RF 104.4 . .
H3RE C3R' H3RF 105.8 . .

loop_
_geom_bond_atom_site_label_1
_geom_bond_atom_site_label_2
_geom_bond_distance
_geom_bond_site_symmetry_2
Ru3 C2 2.2169(19) .
Ru3 B7 2.240(2) .
Ru3 C1 2.2494(19) .
Ru3 B4 2.250(2) .
Ru3 B8 2.274(2) .
Ru3 P1 2.3531(5) .
Ru3 Cl1 2.3710(5) .
Ru3 P2 2.3784(5) .
P1 C23 1.833(2) .
P1 C13 1.835(2) .
P1 C17 1.836(2) .
P2 C29 1.8208(19) .
P2 C35 1.833(2) .
P2 C16 1.843(2) .
C1 C2 1.617(3) .
C1 B5 1.683(3) .
C1 B6 1.711(3) .
C1 B4 1.718(3) .
C1 H1C 0.91(2) .
C2 B11 1.692(3) .
C2 B7 1.714(3) .
C2 B6 1.716(3) .
C2 H2C 0.92(2) .
C13 C14 1.537(3) .
C13 H13A 0.9900 .
C13 H13B 0.9900 .
C14 C15 1.522(3) .
C14 H14A 0.9900 .
C14 H14B 0.9900 .
C15 C16 1.523(3) .
C15 H15A 0.9900 .
C15 H15B 0.9900 .
C16 H16A 0.9900 .
C16 H16B 0.9900 .
C17 C18 1.396(3) .
C17 C22 1.399(3) .
C18 C19 1.392(3) .
C18 H18A 0.9500 .
C19 C20 1.385(3) .
C19 H19A 0.9500 .
C20 C21 1.382(3) .
C20 H20A 0.9500 .
C21 C22 1.383(3) .
C21 H21A 0.9500 .
C22 H22A 0.9500 .
C23 C28 1.397(3) .
C23 C24 1.397(3) .
C24 C25 1.389(3) .
C24 H24A 0.9500 .
C25 C26 1.379(3) .
C25 H25A 0.9500 .
C26 C27 1.385(3) .
C26 H26A 0.9500 .
C27 C28 1.388(3) .
C27 H27A 0.9500 .
C28 H28A 0.9500 .
C29 C30 1.390(3) .
C29 C34 1.400(3) .
C30 C31 1.388(3) .
C30 H30A 0.9500 .
C31 C32 1.389(3) .
C31 H31A 0.9500 .
C32 C33 1.380(3) .
C32 H32A 0.9500 .
C33 C34 1.388(3) .
C33 H33A 0.9500 .
C34 H34A 0.9500 .
C35 C36 1.388(3) .
C35 C40 1.397(3) .
C36 C37 1.386(3) .
C36 H36A 0.9500 .
C37 C38 1.379(3) .
C37 H37A 0.9500 .
C38 C39 1.378(4) .
C38 H38A 0.9500 .
C39 C40 1.394(3) .
C39 H39A 0.9500 .
C40 H40A 0.9500 .
B4 B8 1.789(3) .
B4 B9 1.790(3) .
B4 B5 1.808(3) .
B4 H4B 1.05(2) .
B5 B6 1.767(3) .
B5 B9 1.774(3) .
B5 B10 1.777(3) .
B5 H5B 1.09(2) .
B6 B11 1.767(3) .
B6 B10 1.771(3) .
B6 H6B 1.08(2) .
B7 B12 1.776(3) .
B7 B11 1.808(3) .
B7 B8 1.817(3) .
B7 H7B 1.06(2) .
B8 B9 1.798(3) .
B8 B12 1.813(3) .
B8 H8B 1.05(2) .
B9 B12 1.777(3) .
B9 B10 1.777(3) .
B9 H9B 1.12(2) .
B10 B11 1.775(3) .
B10 B12 1.786(3) .
B10 H10B 1.06(2) .
B11 B12 1.770(3) .
B11 H11B 1.06(2) .
B12 H12B 1.08(2) .
C1R C2R 1.547(6) .
C1R H1RA 0.9800 .
C1R H1RB 0.9800 .
C1R H1RC 0.9800 .
C2R C3R' 1.405(9) .
C2R C3R 1.504(6) .
C2R H2RA 0.9600 .
C2R H2RB 0.9599 .
C2R H2RG 0.9600 .
C2R H2RH 0.9601 .
C3R C4R 1.370(10) .
C3R H3RA 0.9601 .
C3R H3RB 0.9601 .
C4R C3R 1.370(10) 2_655
C4R H4RA 0.9599 .
C4R H3RE 0.8977 .
C3R' C3R' 1.27(2) 2_655
C3R' H3RE 0.9599 .
C3R' H3RF 0.9601 .
